data_1504078
loop_
_publ_author_name
'Kang, Sung Ok'
'Day, Victor W.'
'Bowman-James, Kristin'

_publ_section_title
;
 The influence of amine functionalities on anion binding in
 polyamide-containing macrocycles.
;
_journal_issue 16
_journal_name_full 'Organic letters'
_journal_page_first 3654
_journal_page_last 3657
_journal_paper_doi 10.1021/ol9014249
_journal_volume 11
_journal_year 2009
_chemical_formula_sum 'C26.52 H48.95 N8.26 O13.48 S'
_chemical_formula_weight 731.32
_chemical_name_systematic
; 
 ? 
;
_space_group_IT_number 15
_symmetry_cell_setting monoclinic
_symmetry_space_group_name_Hall '-C 2yc'
_symmetry_space_group_name_H-M 'C 1 2/c 1'
_atom_sites_solution_hydrogens geom
_atom_sites_solution_primary direct
_atom_sites_solution_secondary difmap
_audit_creation_method SHELXL-97
_cell_angle_alpha 90.00
_cell_angle_beta 121.080(2)
_cell_angle_gamma 90.00
_cell_formula_units_Z 4
_cell_length_a 21.0704(18)
_cell_length_b 8.8723(8)
_cell_length_c 20.4017(18)
_cell_measurement_reflns_used 2274
_cell_measurement_temperature 100(2)
_cell_measurement_theta_max 25.24
_cell_measurement_theta_min 2.26
_cell_volume 3266.5(5)
_computing_cell_refinement 'Bruker SAINT'
_computing_data_collection 'Bruker SMART'
_computing_data_reduction 'Bruker SAINT'
_computing_molecular_graphics 'Bruker SHELXTL'
_computing_publication_material 'Bruker SHELXTL'
_computing_structure_refinement 'Bruker SHELXTL'
_computing_structure_solution 'Bruker SHELXTL'
_diffrn_ambient_temperature 100(2)
_diffrn_measured_fraction_theta_full 0.996
_diffrn_measured_fraction_theta_max 0.996
_diffrn_measurement_device_type 'Bruker SMART APEX CCD area detector'
_diffrn_measurement_method 'phi and omega scans'
_diffrn_radiation_monochromator graphite
_diffrn_radiation_source 'fine-focus sealed tube'
_diffrn_radiation_type MoK\a
_diffrn_radiation_wavelength 0.71073
_diffrn_reflns_av_R_equivalents 0.0627
_diffrn_reflns_av_sigmaI/netI 0.0629
_diffrn_reflns_limit_h_max 29
_diffrn_reflns_limit_h_min -29
_diffrn_reflns_limit_k_max 12
_diffrn_reflns_limit_k_min -12
_diffrn_reflns_limit_l_max 28
_diffrn_reflns_limit_l_min -28
_diffrn_reflns_number 18483
_diffrn_reflns_theta_full 30.04
_diffrn_reflns_theta_max 30.04
_diffrn_reflns_theta_min 2.56
_diffrn_standards_decay_% 0.00
_exptl_absorpt_coefficient_mu 0.180
_exptl_absorpt_correction_T_max 1.000
_exptl_absorpt_correction_T_min 0.952
_exptl_absorpt_correction_type multi-scan
_exptl_crystal_colour Colorless
_exptl_crystal_density_diffrn 1.487
_exptl_crystal_density_method 'not measured'
_exptl_crystal_description 'Rectangular parallelepiped'
_exptl_crystal_F_000 1559
_exptl_crystal_size_max 0.42
_exptl_crystal_size_mid 0.07
_exptl_crystal_size_min 0.06
_refine_diff_density_max 0.507
_refine_diff_density_min -0.385
_refine_diff_density_rms 0.076
_refine_ls_extinction_method none
_refine_ls_goodness_of_fit_ref 1.020
_refine_ls_hydrogen_treatment mixed
_refine_ls_matrix_type full
_refine_ls_number_parameters 313
_refine_ls_number_reflns 4771
_refine_ls_number_restraints 0
_refine_ls_restrained_S_all 1.020
_refine_ls_R_factor_all 0.0822
_refine_ls_R_factor_gt 0.0553
_refine_ls_shift/su_max 0.001
_refine_ls_shift/su_mean 0.000
_refine_ls_structure_factor_coef Fsqd
_refine_ls_weighting_details 'calc w=1/[\s^2^(Fo^2^)+(0.0725P)^2^+0.6896P] where P=(Fo^2^+2Fc^2^)/3'
_refine_ls_weighting_scheme calc
_refine_ls_wR_factor_gt 0.1266
_refine_ls_wR_factor_ref 0.1392
_reflns_number_gt 3474
_reflns_number_total 4771
_reflns_threshold_expression >2sigma(I)
_cod_data_source_file ol9014249_si_002.cif
_cod_data_source_block k18a_(Compnd_A)
_cod_depositor_comments
;
The following automatic conversions were performed:

'_symmetry_cell_setting' value 'Monoclinic' changed to 'monoclinic'
according to /home/saulius/struct/CIF-dictionaries/cif_core.dic
dictionary named 'cif_core.dic' version 2.4.2 from 2011-04-26.

Automatic conversion script
Id: cif_fix_values 1715 2011-07-08 13:25:40Z adriana 

The following automatic conversions were performed:

'_exptl_absorpt_correction_type' value 'multi-scans' was replaced
with the value 'multi-scan' as specified in the replacement file
'src/cod-tools/trunk/data/replacement-values/replacement_values.lst'.

Automatic conversion script
Id: cif_fix_values 5376 2017-05-30 11:51:03Z andrius 
;
_cod_original_cell_volume 3266.4(5)
_cod_original_sg_symbol_H-M C2/c
_cod_database_code 1504078

loop_
_symmetry_equiv_pos_as_xyz
'x, y, z'
'-x, y, -z+1/2'
'x+1/2, y+1/2, z'
'-x+1/2, y+1/2, -z+1/2'
'-x, -y, -z'
'x, -y, z-1/2'
'-x+1/2, -y+1/2, -z'
'x+1/2, -y+1/2, z-1/2'

loop_
_atom_site_label
_atom_site_type_symbol
_atom_site_fract_x
_atom_site_fract_y
_atom_site_fract_z
_atom_site_U_iso_or_equiv
_atom_site_adp_type
_atom_site_occupancy
_atom_site_symmetry_multiplicity
_atom_site_calc_flag
_atom_site_refinement_flags
O1 O 0.30629(7) -0.21215(15) 0.41813(8) 0.0201(3) Uani 1 1 d .
O2 O 0.17994(8) 0.25091(15) 0.60662(7) 0.0207(3) Uani 1 1 d .
N1 N 0.10267(8) 0.20686(17) 0.14558(8) 0.0132(3) Uani 1 1 d .
H1N1 H 0.0760(13) 0.237(3) 0.1702(14) 0.028(6) Uiso 1 1 d .
H1N2 H 0.1250(13) 0.290(3) 0.1391(13) 0.025(6) Uiso 1 1 d .
C2 C 0.16084(10) 0.0993(2) 0.19978(11) 0.0155(4) Uani 1 1 d .
H2A H 0.1912(11) 0.080(2) 0.1779(12) 0.016(5) Uiso 1 1 d .
H2B H 0.1887(10) 0.153(2) 0.2465(11) 0.006(4) Uiso 1 1 d .
C3 C 0.12715(10) -0.0440(2) 0.21001(10) 0.0142(3) Uani 1 1 d .
H3A H 0.0881(13) -0.019(2) 0.2170(12) 0.021(6) Uiso 1 1 d .
H3B H 0.1097(11) -0.105(2) 0.1639(12) 0.013(5) Uiso 1 1 d .
C4 C 0.18439(11) -0.1375(2) 0.27669(10) 0.0167(4) Uani 1 1 d .
H4A H 0.2297(12) -0.141(2) 0.2765(12) 0.020(5) Uiso 1 1 d .
H4B H 0.1662(11) -0.241(2) 0.2726(11) 0.014(5) Uiso 1 1 d .
N5 N 0.20278(9) -0.07088(17) 0.35000(9) 0.0152(3) Uani 1 1 d .
H5N H 0.1731(14) -0.012(3) 0.3524(13) 0.026(6) Uiso 1 1 d .
C6 C 0.26151(10) -0.1186(2) 0.41521(10) 0.0145(3) Uani 1 1 d .
C7 C 0.27177(9) -0.05188(19) 0.48806(10) 0.0137(3) Uani 1 1 d .
N8 N 0.21815(8) 0.03732(16) 0.48341(8) 0.0138(3) Uani 1 1 d .
C9 C 0.33618(10) -0.0862(2) 0.55626(11) 0.0172(4) Uani 1 1 d .
H9 H 0.3707(12) -0.147(2) 0.5577(13) 0.020(6) Uiso 1 1 d .
C10 C 0.34642(10) -0.0261(2) 0.62347(11) 0.0194(4) Uani 1 1 d .
H10 H 0.3911(12) -0.043(2) 0.6723(13) 0.020(5) Uiso 1 1 d .
C11 C 0.29190(10) 0.0664(2) 0.62011(11) 0.0183(4) Uani 1 1 d .
H11 H 0.2954(11) 0.112(2) 0.6618(12) 0.015(5) Uiso 1 1 d .
C12 C 0.22940(9) 0.0954(2) 0.54955(10) 0.0141(3) Uani 1 1 d .
C13 C 0.17117(10) 0.19746(19) 0.54642(10) 0.0148(3) Uani 1 1 d .
N14 N 0.11177(8) 0.22677(17) 0.47759(9) 0.0146(3) Uani 1 1 d .
H14N H 0.1101(14) 0.190(3) 0.4365(15) 0.033(7) Uiso 1 1 d .
C15 C 0.05558(10) 0.3338(2) 0.46989(11) 0.0153(4) Uani 1 1 d .
H15A H 0.0779(11) 0.417(2) 0.5024(12) 0.016(5) Uiso 1 1 d .
H15B H 0.0318(12) 0.377(2) 0.4168(12) 0.018(5) Uiso 1 1 d .
C16 C -0.00081(10) 0.2653(2) 0.48721(10) 0.0161(4) Uani 1 1 d .
H16A H -0.0325(12) 0.343(2) 0.4889(12) 0.019(5) Uiso 1 1 d .
H16B H 0.0250(12) 0.222(2) 0.5405(13) 0.019(5) Uiso 1 1 d .
C17 C -0.05028(10) 0.1438(2) 0.43195(10) 0.0151(4) Uani 1 1 d .
H17A H -0.0233(12) 0.066(2) 0.4241(12) 0.018(5) Uiso 1 1 d .
H17B H -0.0782(12) 0.103(3) 0.4506(13) 0.023(6) Uiso 1 1 d .
S S 0.0000 0.22659(7) 0.2500 0.01406(15) Uani 1 2 d S
O1A O 0.03737(8) 0.32411(15) 0.22135(8) 0.0209(3) Uani 1 1 d .
O2A O 0.05545(8) 0.13084(15) 0.31293(8) 0.0221(3) Uani 1 1 d .
O1W O 0.14605(9) 0.49060(15) 0.67058(9) 0.0273(3) Uani 1 1 d .
H1W1 H 0.1594 0.4212 0.6530 0.033 Uiso 1 1 d R
H1W2 H 0.1078 0.4421 0.6762 0.033 Uiso 1 1 d R
O2W O 0.03209(9) 0.62869(19) 0.18480(11) 0.0426(5) Uani 1 1 d .
H2W1 H 0.0128 0.5417 0.1824 0.051 Uiso 1 1 d R
H2W2 H -0.0010 0.6998 0.1609 0.051 Uiso 1 1 d R
O3W O 0.05726(10) -0.1175(2) 0.39131(12) 0.0261(6) Uani 0.737(4) 1 d P
H3W1 H 0.0502 -0.0416 0.3529 0.031 Uiso 0.737(4) 1 d PR
H3W2 H 0.1089 -0.1033 0.4289 0.031 Uiso 0.737(4) 1 d PR
N1S N 0.0428(5) -0.1725(10) 0.3150(6) 0.043(2) Uani 0.132(2) 1 d P
C1S C 0.0000 -0.1630(16) 0.2500 0.042(4) Uani 0.263(4) 2 d SP
C2S C 0.0428(5) -0.1725(10) 0.3150(6) 0.043(2) Uani 0.132(2) 1 d P

loop_
_atom_site_aniso_label
_atom_site_aniso_U_11
_atom_site_aniso_U_22
_atom_site_aniso_U_33
_atom_site_aniso_U_23
_atom_site_aniso_U_13
_atom_site_aniso_U_12
O1 0.0173(7) 0.0218(7) 0.0200(7) 0.0009(5) 0.0088(6) 0.0070(5)
O2 0.0216(7) 0.0227(7) 0.0154(6) -0.0025(5) 0.0077(6) 0.0038(5)
N1 0.0117(7) 0.0131(7) 0.0139(7) -0.0005(6) 0.0059(6) -0.0020(5)
C2 0.0124(8) 0.0176(9) 0.0146(8) 0.0009(7) 0.0056(7) -0.0004(7)
C3 0.0132(8) 0.0152(8) 0.0127(8) -0.0016(6) 0.0056(7) -0.0020(6)
C4 0.0163(9) 0.0172(9) 0.0149(8) -0.0011(7) 0.0068(7) 0.0020(7)
N5 0.0138(7) 0.0158(7) 0.0146(7) -0.0016(6) 0.0064(6) 0.0033(6)
C6 0.0133(8) 0.0144(8) 0.0151(8) 0.0004(6) 0.0068(7) -0.0001(6)
C7 0.0136(8) 0.0124(8) 0.0141(8) -0.0005(6) 0.0064(7) -0.0011(6)
N8 0.0121(7) 0.0141(7) 0.0134(7) -0.0003(6) 0.0053(6) -0.0004(5)
C9 0.0120(8) 0.0195(9) 0.0197(9) 0.0029(7) 0.0078(8) 0.0025(7)
C10 0.0128(9) 0.0262(10) 0.0133(8) 0.0013(7) 0.0026(7) 0.0005(7)
C11 0.0167(9) 0.0217(9) 0.0140(8) -0.0026(7) 0.0062(7) -0.0005(7)
C12 0.0122(8) 0.0140(8) 0.0161(8) 0.0001(6) 0.0073(7) -0.0004(6)
C13 0.0146(8) 0.0134(8) 0.0153(8) 0.0007(6) 0.0070(7) -0.0005(6)
N14 0.0133(7) 0.0157(7) 0.0141(7) -0.0008(6) 0.0067(6) 0.0016(6)
C15 0.0139(8) 0.0133(8) 0.0162(9) 0.0006(7) 0.0060(7) 0.0023(6)
C16 0.0157(9) 0.0166(8) 0.0152(8) -0.0006(7) 0.0074(7) 0.0022(7)
C17 0.0139(8) 0.0161(8) 0.0153(9) 0.0026(7) 0.0074(7) 0.0017(7)
S 0.0161(3) 0.0137(3) 0.0131(3) 0.000 0.0081(2) 0.000
O1A 0.0265(7) 0.0205(7) 0.0225(7) -0.0015(5) 0.0175(6) -0.0042(6)
O2A 0.0231(7) 0.0206(7) 0.0173(7) 0.0028(5) 0.0067(6) 0.0054(5)
O1W 0.0359(9) 0.0164(7) 0.0365(8) 0.0000(6) 0.0237(7) 0.0042(6)
O2W 0.0207(8) 0.0325(9) 0.0635(12) 0.0204(8) 0.0138(8) 0.0001(7)
O3W 0.0167(10) 0.0224(10) 0.0328(12) 0.0034(8) 0.0082(9) -0.0005(7)
N1S 0.040(5) 0.036(5) 0.054(6) -0.001(4) 0.026(5) 0.000(4)
C1S 0.053(9) 0.033(7) 0.057(10) 0.000 0.039(9) 0.000
C2S 0.040(5) 0.036(5) 0.054(6) -0.001(4) 0.026(5) 0.000(4)

loop_
_atom_type_symbol
_atom_type_description
_atom_type_scat_dispersion_real
_atom_type_scat_dispersion_imag
_atom_type_scat_source
C C 0.0033 0.0016 'International Tables Vol C Tables 4.2.6.8 and 6.1.1.4'
H H 0.0000 0.0000 'International Tables Vol C Tables 4.2.6.8 and 6.1.1.4'
N N 0.0061 0.0033 'International Tables Vol C Tables 4.2.6.8 and 6.1.1.4'
O O 0.0106 0.0060 'International Tables Vol C Tables 4.2.6.8 and 6.1.1.4'
S S 0.1246 0.1234 'International Tables Vol C Tables 4.2.6.8 and 6.1.1.4'

loop_
_geom_angle_atom_site_label_1
_geom_angle_atom_site_label_2
_geom_angle_atom_site_label_3
_geom_angle
_geom_angle_site_symmetry_1
_geom_angle_site_symmetry_3
C17 N1 C2 114.81(14) 2 .
C17 N1 H1N1 110.2(14) 2 .
C2 N1 H1N1 105.5(14) . .
C17 N1 H1N2 107.6(14) 2 .
C2 N1 H1N2 109.5(15) . .
H1N1 N1 H1N2 109(2) . .
N1 C2 C3 111.85(14) . .
N1 C2 H2A 104.9(12) . .
C3 C2 H2A 112.6(13) . .
N1 C2 H2B 105.3(11) . .
C3 C2 H2B 112.0(11) . .
H2A C2 H2B 109.8(16) . .
C4 C3 C2 111.62(15) . .
C4 C3 H3A 110.4(13) . .
C2 C3 H3A 109.5(13) . .
C4 C3 H3B 106.8(12) . .
C2 C3 H3B 107.6(12) . .
H3A C3 H3B 110.8(18) . .
N5 C4 C3 111.39(15) . .
N5 C4 H4A 106.3(13) . .
C3 C4 H4A 110.5(13) . .
N5 C4 H4B 110.5(12) . .
C3 C4 H4B 110.0(12) . .
H4A C4 H4B 108.1(18) . .
C6 N5 C4 120.74(16) . .
C6 N5 H5N 118.4(16) . .
C4 N5 H5N 120.2(16) . .
O1 C6 N5 123.62(17) . .
O1 C6 C7 119.95(16) . .
N5 C6 C7 116.43(16) . .
N8 C7 C9 123.57(16) . .
N8 C7 C6 118.34(15) . .
C9 C7 C6 118.09(16) . .
C7 N8 C12 116.66(15) . .
C10 C9 C7 118.82(17) . .
C10 C9 H9 119.6(14) . .
C7 C9 H9 121.6(14) . .
C9 C10 C11 118.65(17) . .
C9 C10 H10 122.3(13) . .
C11 C10 H10 119.0(13) . .
C12 C11 C10 118.79(17) . .
C12 C11 H11 117.5(13) . .
C10 C11 H11 123.6(13) . .
N8 C12 C11 123.49(17) . .
N8 C12 C13 118.14(15) . .
C11 C12 C13 118.37(16) . .
O2 C13 N14 123.10(17) . .
O2 C13 C12 119.28(16) . .
N14 C13 C12 117.62(16) . .
C13 N14 C15 120.40(15) . .
C13 N14 H14N 118.8(16) . .
C15 N14 H14N 120.4(16) . .
N14 C15 C16 113.57(15) . .
N14 C15 H15A 110.7(13) . .
C16 C15 H15A 108.3(13) . .
N14 C15 H15B 106.7(12) . .
C16 C15 H15B 112.6(12) . .
H15A C15 H15B 104.5(17) . .
C17 C16 C15 115.33(15) . .
C17 C16 H16A 108.1(13) . .
C15 C16 H16A 110.8(13) . .
C17 C16 H16B 108.1(12) . .
C15 C16 H16B 110.5(13) . .
H16A C16 H16B 103.4(17) . .
N1 C17 C16 111.65(14) 2 .
N1 C17 H17A 105.8(12) 2 .
C16 C17 H17A 113.4(13) . .
N1 C17 H17B 107.6(14) 2 .
C16 C17 H17B 108.1(14) . .
H17A C17 H17B 110.2(19) . .
O1A S O1A 108.35(11) . 2
O1A S O2A 109.66(8) . 2
O1A S O2A 109.64(8) 2 2
O1A S O2A 109.64(8) . .
O1A S O2A 109.65(8) 2 .
O2A S O2A 109.87(11) 2 .
H1W1 O1W H1W2 102.0 . .
H2W1 O2W H2W2 113.3 . .
N1S O3W H3W1 62.1 . .
N1S O3W H3W2 114.1 . .
H3W1 O3W H3W2 100.9 . .
C1S N1S O3W 141.5(9) . .
C1S N1S H3W1 112.5 . .
O3W N1S H3W1 39.8 . .
C2S C1S N1S 0.0(19) 2 2
C2S C1S N1S 171.7(17) 2 .
N1S C1S N1S 171.7(17) 2 .

loop_
_geom_bond_atom_site_label_1
_geom_bond_atom_site_label_2
_geom_bond_distance
_geom_bond_site_symmetry_2
O1 C6 1.235(2) .
O2 C13 1.238(2) .
N1 C17 1.494(2) 2
N1 C2 1.496(2) .
N1 H1N1 0.97(3) .
N1 H1N2 0.92(2) .
C2 C3 1.522(2) .
C2 H2A 0.97(2) .
C2 H2B 0.952(19) .
C3 C4 1.516(3) .
C3 H3A 0.93(2) .
C3 H3B 0.98(2) .
C4 N5 1.462(2) .
C4 H4A 0.96(2) .
C4 H4B 0.98(2) .
N5 C6 1.335(2) .
N5 H5N 0.84(2) .
C6 C7 1.508(2) .
C7 N8 1.342(2) .
C7 C9 1.386(2) .
N8 C12 1.346(2) .
C9 C10 1.381(3) .
C9 H9 0.89(2) .
C10 C11 1.384(3) .
C10 H10 0.97(2) .
C11 C12 1.384(2) .
C11 H11 0.91(2) .
C12 C13 1.499(2) .
C13 N14 1.338(2) .
N14 C15 1.462(2) .
N14 H14N 0.88(3) .
C15 C16 1.529(3) .
C15 H15A 0.94(2) .
C15 H15B 1.00(2) .
C16 C17 1.519(3) .
C16 H16A 0.97(2) .
C16 H16B 1.01(2) .
C17 N1 1.494(2) 2
C17 H17A 0.96(2) .
C17 H17B 0.92(2) .
S O1A 1.4783(13) .
S O1A 1.4783(13) 2
S O2A 1.4786(13) 2
S O2A 1.4787(13) .
O1W H1W1 0.8310 .
O1W H1W2 0.9710 .
O2W H2W1 0.8620 .
O2W H2W2 0.8784 .
O3W N1S 1.505(11) .
O3W H3W1 0.9840 .
O3W H3W2 0.9630 .
N1S C1S 1.160(11) .
N1S H3W1 1.3590 .
C1S C2S 1.160(11) 2
C1S N1S 1.160(11) 2

loop_
_geom_hbond_atom_site_label_D
_geom_hbond_atom_site_label_H
_geom_hbond_atom_site_label_A
_geom_hbond_distance_DH
_geom_hbond_distance_HA
_geom_hbond_distance_DA
_geom_hbond_angle_DHA
_geom_hbond_site_symmetry_A
N1 H1N1 O1A 0.97(3) 1.79(3) 2.750(2) 169(2) .
N1 H1N1 S 0.97(3) 2.81(3) 3.7426(16) 161.8(19) .
N1 H1N2 O1W 0.92(2) 2.03(2) 2.796(2) 140(2) 6_565
N1 H1N2 O1 0.92(2) 2.28(2) 2.909(2) 124.9(19) 4
N5 H5N O2A 0.84(2) 2.52(3) 3.315(2) 160(2) .
N14 H14N O2A 0.88(3) 2.23(3) 3.050(2) 155(2) .
O1W H1W1 O2 0.83 1.95 2.7744(19) 174.0 .
O1W H1W2 O2W 0.97 1.81 2.773(2) 173.9 6_566
O2W H2W1 O1A 0.86 2.05 2.790(2) 143.5 .
O2W H2W2 N1S 0.88 1.66 2.368(9) 135.9 2_565
O2W H2W2 O3W 0.88 1.97 2.830(3) 167.8 2_565
O3W H3W1 O2A 0.98 1.76 2.711(2) 160.3 .

loop_
_geom_torsion_atom_site_label_1
_geom_torsion_atom_site_label_2
_geom_torsion_atom_site_label_3
_geom_torsion_atom_site_label_4
_geom_torsion
_geom_torsion_site_symmetry_1
_geom_torsion_site_symmetry_4
C17 N1 C2 C3 -56.4(2) 2 .
N1 C2 C3 C4 -168.00(15) . .
C2 C3 C4 N5 74.8(2) . .
C3 C4 N5 C6 -167.19(16) . .
C4 N5 C6 O1 5.1(3) . .
C4 N5 C6 C7 -174.96(15) . .
O1 C6 C7 N8 -173.20(16) . .
N5 C6 C7 N8 6.8(2) . .
O1 C6 C7 C9 6.8(3) . .
N5 C6 C7 C9 -173.21(16) . .
C9 C7 N8 C12 0.4(3) . .
C6 C7 N8 C12 -179.68(15) . .
N8 C7 C9 C10 0.0(3) . .
C6 C7 C9 C10 -179.97(17) . .
C7 C9 C10 C11 -0.1(3) . .
C9 C10 C11 C12 -0.2(3) . .
C7 N8 C12 C11 -0.7(3) . .
C7 N8 C12 C13 179.12(15) . .
C10 C11 C12 N8 0.6(3) . .
C10 C11 C12 C13 -179.18(17) . .
N8 C12 C13 O2 179.20(16) . .
C11 C12 C13 O2 -1.0(3) . .
N8 C12 C13 N14 -1.1(2) . .
C11 C12 C13 N14 178.71(17) . .
O2 C13 N14 C15 4.2(3) . .
C12 C13 N14 C15 -175.55(15) . .
C13 N14 C15 C16 -82.4(2) . .
N14 C15 C16 C17 -65.4(2) . .
C15 C16 C17 N1 -68.1(2) . 2
O3W N1S C1S C2S -127.8(14) . 2
O3W N1S C1S N1S -127.8(14) . 2
